data_7224450
loop_
_publ_author_name
'Nawrot, I.'
'Machura, B.'
'Kruszynski, R.'

_publ_section_title
;
 Exploration of Cd(ii)/pseudohalide/di-2-pyridyl ketone chemistry --
 rational synthesis, structural analysis and photoluminescence
;
_journal_issue 15
_journal_name_full CrystEngComm
_journal_page_first 2650
_journal_paper_doi 10.1039/C6CE00112B
_journal_volume 18
_journal_year 2016
_chemical_formula_moiety 'C46 H40 Cd4 N20 O8'
_chemical_formula_sum 'C46 H40 Cd4 N20 O8'
_chemical_formula_weight 1450.58
_chemical_name_systematic
; 
 ? 
;
_space_group_IT_number 14
_symmetry_cell_setting monoclinic
_symmetry_space_group_name_Hall '-P 2yn'
_symmetry_space_group_name_H-M 'P 1 21/n 1'
_atom_sites_solution_hydrogens geom
_atom_sites_solution_primary direct
_atom_sites_solution_secondary difmap
_audit_creation_method SHELXL-97
_audit_update_record
;
2016-01-11 deposited with the CCDC.
2016-02-29 downloaded from the CCDC.
;
_cell_angle_alpha 90.00
_cell_angle_beta 107.628(4)
_cell_angle_gamma 90.00
_cell_formula_units_Z 2
_cell_length_a 13.4980(5)
_cell_length_b 12.6484(6)
_cell_length_c 15.9441(6)
_cell_measurement_reflns_used 3806
_cell_measurement_temperature 295.0
_cell_measurement_theta_max 27.4800
_cell_measurement_theta_min 3.8500
_cell_volume 2594.28(19)
_computing_cell_refinement 'CrysAlis RED v. 1.163 (UNIL IC & KUMA 2000)'
_computing_data_collection 'CrysAlis CCD v. 1.163 (UNIL IC & KUMA 2000)'
_computing_data_reduction 'CrysAlis RED v. 1.163 (UNIL IC & KUMA 2000)'
_computing_molecular_graphics
;XP in SHELXTL/PC (Sheldrick, 1990b)
 ORTEP-3 W v. 1.062 (Farrugia 1997)
;
_computing_publication_material
;SHELXL-97 (Sheldrick, 1997) and
 PLATON (Spek, 1990)
;
_computing_structure_refinement 'SHELXL-97 (Sheldrick, 1997)'
_computing_structure_solution 'SHELXS-97 (Sheldrick, 1990)'
_diffrn_ambient_temperature 295.0
_diffrn_measured_fraction_theta_full 0.998
_diffrn_measured_fraction_theta_max 0.998
_diffrn_measurement_device_type 'Xcalibur, Atlas, Gemini ultra'
_diffrn_radiation_monochromator graphite
_diffrn_radiation_source 'fine-focus sealed tube'
_diffrn_radiation_type MoK\a
_diffrn_radiation_wavelength 0.71073
_diffrn_reflns_av_R_equivalents 0.0340
_diffrn_reflns_av_sigmaI/netI 0.0443
_diffrn_reflns_limit_h_max 12
_diffrn_reflns_limit_h_min -16
_diffrn_reflns_limit_k_max 15
_diffrn_reflns_limit_k_min -11
_diffrn_reflns_limit_l_max 18
_diffrn_reflns_limit_l_min -18
_diffrn_reflns_number 10617
_diffrn_reflns_theta_full 25.05
_diffrn_reflns_theta_max 25.05
_diffrn_reflns_theta_min 3.44
_exptl_absorpt_coefficient_mu 1.690
_exptl_absorpt_correction_T_max 1.00000
_exptl_absorpt_correction_T_min 0.85469
_exptl_absorpt_correction_type empirical
_exptl_absorpt_process_details 'CrysAlis RED, (2005)'
_exptl_crystal_colour white
_exptl_crystal_density_diffrn 1.857
_exptl_crystal_density_method 'not measured'
_exptl_crystal_description prism
_exptl_crystal_F_000 1424
_exptl_crystal_size_max 1.00
_exptl_crystal_size_mid 0.60
_exptl_crystal_size_min 0.50
_refine_diff_density_max 0.495
_refine_diff_density_min -0.380
_refine_diff_density_rms 0.084
_refine_ls_extinction_method none
_refine_ls_goodness_of_fit_ref 0.978
_refine_ls_hydrogen_treatment constr
_refine_ls_matrix_type full
_refine_ls_number_parameters 354
_refine_ls_number_reflns 4578
_refine_ls_number_restraints 0
_refine_ls_restrained_S_all 0.978
_refine_ls_R_factor_all 0.0513
_refine_ls_R_factor_gt 0.0303
_refine_ls_shift/su_max 0.001
_refine_ls_shift/su_mean 0.000
_refine_ls_structure_factor_coef Fsqd
_refine_ls_weighting_details 'calc w=1/[\s^2^(Fo^2^)+(0.0301P)^2^+0.0000P] where P=(Fo^2^+2Fc^2^)/3'
_refine_ls_weighting_scheme calc
_refine_ls_wR_factor_gt 0.0596
_refine_ls_wR_factor_ref 0.0649
_reflns_number_gt 3518
_reflns_number_total 4578
_reflns_threshold_expression >2sigma(I)
_cod_data_source_file c6ce00112b2.cif
_cod_data_source_block cd79
_cod_depositor_comments 'Adding full bibliography for 7224447--7224455.cif.'
_cod_original_cell_volume 2594.29(19)
_cod_original_sg_symbol_H-M P21/n
_cod_database_code 7224450

loop_
_symmetry_equiv_pos_as_xyz
'x, y, z'
'-x+1/2, y+1/2, -z+1/2'
'-x, -y, -z'
'x-1/2, -y-1/2, z-1/2'

loop_
_atom_site_label
_atom_site_type_symbol
_atom_site_fract_x
_atom_site_fract_y
_atom_site_fract_z
_atom_site_U_iso_or_equiv
_atom_site_adp_type
_atom_site_occupancy
_atom_site_symmetry_multiplicity
_atom_site_calc_flag
_atom_site_refinement_flags
C1 C 0.2453(3) 0.7519(4) 0.4726(3) 0.0515(11) Uani 1 1 d .
H1 H 0.1880 0.7966 0.4561 0.062 Uiso 1 1 calc R
C2 C 0.3431(4) 0.7964(4) 0.4998(3) 0.0662(13) Uani 1 1 d .
H2 H 0.3522 0.8693 0.5016 0.079 Uiso 1 1 calc R
C3 C 0.4254(4) 0.7297(4) 0.5240(4) 0.0797(16) Uani 1 1 d .
H3 H 0.4926 0.7568 0.5422 0.096 Uiso 1 1 calc R
C4 C 0.4104(3) 0.6224(4) 0.5218(3) 0.0653(13) Uani 1 1 d .
H4 H 0.4671 0.5768 0.5383 0.078 Uiso 1 1 calc R
C5 C 0.3109(3) 0.5827(3) 0.4950(2) 0.0428(10) Uani 1 1 d .
C6 C 0.2851(3) 0.4650(3) 0.4934(2) 0.0401(9) Uani 1 1 d .
C7 C 0.2737(3) 0.4146(3) 0.4024(2) 0.0425(10) Uani 1 1 d .
C8 C 0.3283(3) 0.4481(4) 0.3474(3) 0.0640(13) Uani 1 1 d .
H8 H 0.3723 0.5062 0.3625 0.077 Uiso 1 1 calc R
C9 C 0.3172(4) 0.3946(6) 0.2690(3) 0.0852(18) Uani 1 1 d .
H9 H 0.3537 0.4155 0.2308 0.102 Uiso 1 1 calc R
C10 C 0.2501(5) 0.3091(5) 0.2496(3) 0.0842(18) Uani 1 1 d .
H10 H 0.2413 0.2709 0.1980 0.101 Uiso 1 1 calc R
C11 C 0.1971(4) 0.2814(4) 0.3062(3) 0.0662(13) Uani 1 1 d .
H11 H 0.1519 0.2242 0.2922 0.079 Uiso 1 1 calc R
C12 C 0.3905(3) 0.4177(4) 0.6399(3) 0.0676(14) Uani 1 1 d .
H12A H 0.3334 0.3852 0.6541 0.101 Uiso 1 1 calc R
H12B H 0.3946 0.4910 0.6564 0.101 Uiso 1 1 calc R
H12C H 0.4540 0.3828 0.6713 0.101 Uiso 1 1 calc R
C13 C 0.0653(3) 0.5340(4) 0.2313(3) 0.0550(11) Uani 1 1 d .
H13 H 0.1149 0.5875 0.2438 0.066 Uiso 1 1 calc R
C14 C 0.0347(4) 0.4907(4) 0.1478(3) 0.0675(14) Uani 1 1 d .
H14 H 0.0646 0.5127 0.1053 0.081 Uiso 1 1 calc R
C15 C -0.0403(4) 0.4151(4) 0.1295(3) 0.0691(14) Uani 1 1 d .
H15 H -0.0634 0.3855 0.0735 0.083 Uiso 1 1 calc R
C16 C -0.0817(3) 0.3824(4) 0.1935(2) 0.0511(11) Uani 1 1 d .
H16 H -0.1334 0.3309 0.1812 0.061 Uiso 1 1 calc R
C17 C -0.0459(3) 0.4268(3) 0.2769(2) 0.0365(9) Uani 1 1 d .
C18 C -0.0926(2) 0.3977(3) 0.3499(2) 0.0349(9) Uani 1 1 d .
C19 C -0.1191(3) 0.2802(3) 0.3474(2) 0.0379(9) Uani 1 1 d .
C20 C -0.2194(3) 0.2431(4) 0.3133(3) 0.0543(11) Uani 1 1 d .
H20 H -0.2736 0.2899 0.2888 0.065 Uiso 1 1 calc R
C21 C -0.2386(4) 0.1369(4) 0.3159(3) 0.0709(14) Uani 1 1 d .
H21 H -0.3060 0.1110 0.2936 0.085 Uiso 1 1 calc R
C22 C -0.1576(4) 0.0695(4) 0.3518(3) 0.0726(15) Uani 1 1 d .
H22 H -0.1685 -0.0029 0.3537 0.087 Uiso 1 1 calc R
C23 C -0.0604(4) 0.1113(4) 0.3847(3) 0.0626(13) Uani 1 1 d .
H23 H -0.0054 0.0655 0.4093 0.075 Uiso 1 1 calc R
N1 N 0.2290(2) 0.6480(3) 0.46865(19) 0.0405(8) Uani 1 1 d .
N2 N 0.2076(2) 0.3334(3) 0.3816(2) 0.0492(9) Uani 1 1 d .
N3 N 0.0263(2) 0.5019(3) 0.29498(18) 0.0409(8) Uani 1 1 d .
N4 N -0.0399(2) 0.2153(3) 0.3834(2) 0.0475(8) Uani 1 1 d .
N94 N 0.2607(5) 0.0417(5) 0.4299(4) 0.158(3) Uani 1 1 d .
N95 N 0.2282(3) 0.0934(4) 0.4744(3) 0.0782(13) Uani 1 1 d .
N96 N 0.1965(3) 0.1430(3) 0.5215(3) 0.0732(12) Uani 1 1 d .
N97 N -0.0261(4) 0.8438(5) 0.3122(4) 0.122(2) Uani 1 1 d .
N98 N -0.0321(3) 0.7765(3) 0.3573(3) 0.0571(10) Uani 1 1 d .
N99 N -0.0411(3) 0.7079(3) 0.4037(2) 0.0502(9) Uani 1 1 d .
O1 O 0.19872(16) 0.44926(19) 0.51914(15) 0.0355(6) Uani 1 1 d .
O2 O 0.37495(18) 0.4093(2) 0.54787(17) 0.0488(7) Uani 1 1 d .
O3 O -0.02450(16) 0.42079(18) 0.43213(13) 0.0307(5) Uani 1 1 d .
O4 O -0.18448(17) 0.4587(2) 0.33098(15) 0.0437(7) Uani 1 1 d .
H4A H -0.1921 0.4806 0.3770 0.066 Uiso 1 1 calc R
Cd2 Cd 0.111730(19) 0.29311(2) 0.480373(17) 0.03763(10) Uani 1 1 d .
Cd1 Cd 0.069483(18) 0.56844(2) 0.438817(16) 0.03417(9) Uani 1 1 d .

loop_
_atom_site_aniso_label
_atom_site_aniso_U_11
_atom_site_aniso_U_22
_atom_site_aniso_U_33
_atom_site_aniso_U_23
_atom_site_aniso_U_13
_atom_site_aniso_U_12
C1 0.051(2) 0.046(3) 0.059(3) 0.007(2) 0.020(2) 0.000(2)
C2 0.067(3) 0.052(3) 0.080(3) 0.007(3) 0.022(3) -0.019(3)
C3 0.045(3) 0.078(4) 0.111(4) 0.013(3) 0.016(3) -0.021(3)
C4 0.037(2) 0.068(3) 0.089(3) 0.011(3) 0.016(2) -0.006(2)
C5 0.036(2) 0.052(3) 0.044(2) 0.0035(19) 0.0165(17) -0.003(2)
C6 0.0243(17) 0.055(3) 0.042(2) 0.0037(19) 0.0104(16) 0.0097(19)
C7 0.034(2) 0.054(3) 0.044(2) 0.007(2) 0.0176(18) 0.021(2)
C8 0.053(3) 0.089(4) 0.058(3) 0.013(3) 0.030(2) 0.015(3)
C9 0.086(4) 0.125(5) 0.064(3) 0.021(4) 0.051(3) 0.034(4)
C10 0.100(4) 0.113(5) 0.047(3) -0.007(3) 0.033(3) 0.035(4)
C11 0.076(3) 0.072(3) 0.049(3) -0.014(2) 0.018(2) 0.014(3)
C12 0.054(3) 0.088(4) 0.056(3) 0.014(3) 0.010(2) 0.014(3)
C13 0.048(2) 0.062(3) 0.059(3) 0.013(2) 0.022(2) 0.004(2)
C14 0.072(3) 0.098(4) 0.041(3) 0.015(3) 0.030(2) 0.012(3)
C15 0.078(3) 0.095(4) 0.036(2) -0.006(2) 0.019(2) 0.004(3)
C16 0.053(2) 0.060(3) 0.037(2) -0.003(2) 0.0092(19) 0.002(2)
C17 0.0324(19) 0.042(2) 0.035(2) 0.0034(18) 0.0100(16) 0.0123(19)
C18 0.0273(17) 0.042(2) 0.0343(19) -0.0047(17) 0.0070(15) 0.0038(18)
C19 0.043(2) 0.038(2) 0.0317(19) -0.0033(17) 0.0089(17) -0.0033(19)
C20 0.050(2) 0.058(3) 0.051(2) -0.012(2) 0.010(2) -0.012(2)
C21 0.070(3) 0.070(4) 0.072(3) -0.025(3) 0.020(3) -0.030(3)
C22 0.097(4) 0.045(3) 0.072(3) -0.010(3) 0.020(3) -0.029(3)
C23 0.076(3) 0.038(3) 0.063(3) -0.001(2) 0.004(2) 0.003(3)
N1 0.0367(17) 0.043(2) 0.0428(18) 0.0028(16) 0.0135(14) -0.0014(17)
N2 0.0496(19) 0.056(2) 0.0425(19) -0.0040(17) 0.0148(16) 0.0142(19)
N3 0.0407(17) 0.046(2) 0.0379(17) 0.0075(15) 0.0148(15) 0.0058(17)
N4 0.053(2) 0.037(2) 0.0489(19) 0.0013(16) 0.0092(16) 0.0011(18)
N94 0.189(6) 0.164(6) 0.119(5) -0.019(4) 0.042(4) 0.121(5)
N95 0.082(3) 0.068(3) 0.080(3) 0.005(2) 0.019(2) 0.040(3)
N96 0.086(3) 0.055(3) 0.082(3) 0.016(2) 0.031(2) 0.036(2)
N97 0.104(4) 0.111(5) 0.164(5) 0.085(4) 0.060(4) 0.020(3)
N98 0.048(2) 0.055(3) 0.069(3) 0.016(2) 0.0197(19) 0.007(2)
N99 0.055(2) 0.047(2) 0.057(2) 0.0168(18) 0.0290(18) 0.0179(18)
O1 0.0280(12) 0.0402(16) 0.0413(13) 0.0001(11) 0.0148(11) 0.0018(11)
O2 0.0316(13) 0.064(2) 0.0505(16) 0.0019(14) 0.0119(12) 0.0124(13)
O3 0.0281(11) 0.0328(14) 0.0291(12) -0.0006(10) 0.0056(10) 0.0012(11)
O4 0.0321(13) 0.0569(19) 0.0386(14) -0.0040(13) 0.0051(11) 0.0138(13)
Cd2 0.03536(16) 0.03383(17) 0.04342(17) 0.00059(13) 0.01149(12) 0.00780(13)
Cd1 0.02963(14) 0.03370(16) 0.03942(16) 0.00114(12) 0.01081(11) 0.00230(12)

loop_
_atom_type_symbol
_atom_type_description
_atom_type_scat_dispersion_real
_atom_type_scat_dispersion_imag
_atom_type_scat_source
C C 0.0033 0.0016 'International Tables Vol C Tables 4.2.6.8 and 6.1.1.4'
H H 0.0000 0.0000 'International Tables Vol C Tables 4.2.6.8 and 6.1.1.4'
N N 0.0061 0.0033 'International Tables Vol C Tables 4.2.6.8 and 6.1.1.4'
O O 0.0106 0.0060 'International Tables Vol C Tables 4.2.6.8 and 6.1.1.4'
Cd Cd -0.8075 1.2024 'International Tables Vol C Tables 4.2.6.8 and 6.1.1.4'

loop_
_geom_angle_atom_site_label_1
_geom_angle_atom_site_label_2
_geom_angle_atom_site_label_3
_geom_angle
_geom_angle_site_symmetry_1
_geom_angle_site_symmetry_3
N1 C1 C2 123.2(4) . .
N1 C1 H1 118.4 . .
C2 C1 H1 118.4 . .
C3 C2 C1 117.4(4) . .
C3 C2 H2 121.3 . .
C1 C2 H2 121.3 . .
C2 C3 C4 120.5(4) . .
C2 C3 H3 119.8 . .
C4 C3 H3 119.8 . .
C3 C4 C5 119.5(4) . .
C3 C4 H4 120.3 . .
C5 C4 H4 120.3 . .
N1 C5 C4 120.5(4) . .
N1 C5 C6 115.6(3) . .
C4 C5 C6 123.8(4) . .
O1 C6 O2 112.8(3) . .
O1 C6 C5 110.4(3) . .
O2 C6 C5 108.7(3) . .
O1 C6 C7 111.8(3) . .
O2 C6 C7 101.0(3) . .
C5 C6 C7 112.0(3) . .
N2 C7 C8 121.8(4) . .
N2 C7 C6 114.7(3) . .
C8 C7 C6 123.5(4) . .
C7 C8 C9 119.5(5) . .
C7 C8 H8 120.2 . .
C9 C8 H8 120.2 . .
C10 C9 C8 117.8(5) . .
C10 C9 H9 121.1 . .
C8 C9 H9 121.1 . .
C11 C10 C9 119.6(5) . .
C11 C10 H10 120.2 . .
C9 C10 H10 120.2 . .
N2 C11 C10 122.5(5) . .
N2 C11 H11 118.8 . .
C10 C11 H11 118.8 . .
O2 C12 H12A 109.5 . .
O2 C12 H12B 109.5 . .
H12A C12 H12B 109.5 . .
O2 C12 H12C 109.5 . .
H12A C12 H12C 109.5 . .
H12B C12 H12C 109.5 . .
N3 C13 C14 122.5(4) . .
N3 C13 H13 118.7 . .
C14 C13 H13 118.7 . .
C15 C14 C13 118.2(4) . .
C15 C14 H14 120.9 . .
C13 C14 H14 120.9 . .
C14 C15 C16 119.9(4) . .
C14 C15 H15 120.0 . .
C16 C15 H15 120.0 . .
C15 C16 C17 119.3(4) . .
C15 C16 H16 120.4 . .
C17 C16 H16 120.4 . .
N3 C17 C16 121.2(4) . .
N3 C17 C18 116.9(3) . .
C16 C17 C18 121.8(3) . .
O3 C18 O4 112.0(3) . .
O3 C18 C19 108.3(3) . .
O4 C18 C19 110.0(3) . .
O3 C18 C17 111.2(3) . .
O4 C18 C17 104.1(3) . .
C19 C18 C17 111.2(3) . .
N4 C19 C20 121.6(4) . .
N4 C19 C18 116.0(3) . .
C20 C19 C18 122.3(4) . .
C21 C20 C19 119.5(4) . .
C21 C20 H20 120.2 . .
C19 C20 H20 120.2 . .
C22 C21 C20 119.3(4) . .
C22 C21 H21 120.4 . .
C20 C21 H21 120.4 . .
C23 C22 C21 118.3(5) . .
C23 C22 H22 120.9 . .
C21 C22 H22 120.9 . .
N4 C23 C22 123.4(4) . .
N4 C23 H23 118.3 . .
C22 C23 H23 118.3 . .
C1 N1 C5 118.9(3) . .
C1 N1 Cd1 125.1(3) . .
C5 N1 Cd1 115.4(2) . .
C7 N2 C11 118.7(4) . .
C7 N2 Cd2 117.3(2) . .
C11 N2 Cd2 124.0(3) . .
C17 N3 C13 118.9(3) . .
C17 N3 Cd1 114.7(2) . .
C13 N3 Cd1 126.4(3) . .
C19 N4 C23 117.9(4) . .
C19 N4 Cd2 116.6(2) . .
C23 N4 Cd2 122.4(3) . .
N94 N95 N96 177.7(6) . .
N95 N96 Cd2 122.2(3) . .
N97 N98 N99 178.1(5) . .
N98 N99 Cd1 123.1(3) . .
N98 N99 Cd2 130.8(3) . 3_566
Cd1 N99 Cd2 101.37(13) . 3_566
C6 O1 Cd2 117.4(2) . .
C6 O1 Cd1 107.56(19) . .
Cd2 O1 Cd1 99.79(8) . .
C12 O2 C6 114.8(3) . .
C18 O3 Cd1 115.1(2) . .
C18 O3 Cd1 125.12(19) . 3_566
Cd1 O3 Cd1 101.84(8) . 3_566
C18 O3 Cd2 112.75(19) . .
Cd1 O3 Cd2 100.27(8) . .
Cd1 O3 Cd2 97.85(8) 3_566 .
C18 O4 H4A 109.5 . .
N96 Cd2 O1 118.99(13) . .
N96 Cd2 N99 93.39(14) . 3_566
O1 Cd2 N99 95.21(11) . 3_566
N96 Cd2 N4 95.97(14) . .
O1 Cd2 N4 143.68(10) . .
N99 Cd2 N4 92.01(12) 3_566 .
N96 Cd2 N2 92.54(14) . .
O1 Cd2 N2 69.85(10) . .
N99 Cd2 N2 164.96(13) 3_566 .
N4 Cd2 N2 101.11(11) . .
N96 Cd2 O3 162.38(13) . .
O1 Cd2 O3 77.61(7) . .
N99 Cd2 O3 78.40(9) 3_566 .
N4 Cd2 O3 69.08(9) . .
N2 Cd2 O3 99.31(9) . .
O3 Cd1 N99 108.39(11) . .
O3 Cd1 N1 149.08(10) . .
N99 Cd1 N1 102.49(12) . .
O3 Cd1 O3 78.16(8) . 3_566
N99 Cd1 O3 81.02(10) . 3_566
N1 Cd1 O3 105.78(9) . 3_566
O3 Cd1 N3 71.63(10) . .
N99 Cd1 N3 95.02(11) . .
N1 Cd1 N3 107.48(11) . .
O3 Cd1 N3 146.56(9) 3_566 .
O3 Cd1 O1 78.98(8) . .
N99 Cd1 O1 161.94(10) . .
N1 Cd1 O1 71.05(10) . .
O3 Cd1 O1 84.57(8) 3_566 .
N3 Cd1 O1 102.99(9) . .

loop_
_geom_bond_atom_site_label_1
_geom_bond_atom_site_label_2
_geom_bond_distance
_geom_bond_site_symmetry_2
C1 N1 1.331(5) .
C1 C2 1.379(6) .
C1 H1 0.9300 .
C2 C3 1.356(7) .
C2 H2 0.9300 .
C3 C4 1.370(7) .
C3 H3 0.9300 .
C4 C5 1.376(5) .
C4 H4 0.9300 .
C5 N1 1.341(5) .
C5 C6 1.528(5) .
C6 O1 1.363(4) .
C6 O2 1.443(4) .
C6 C7 1.549(5) .
C7 N2 1.335(5) .
C7 C8 1.371(6) .
C8 C9 1.390(7) .
C8 H8 0.9300 .
C9 C10 1.384(7) .
C9 H9 0.9300 .
C10 C11 1.356(7) .
C10 H10 0.9300 .
C11 N2 1.340(5) .
C11 H11 0.9300 .
C12 O2 1.422(5) .
C12 H12A 0.9600 .
C12 H12B 0.9600 .
C12 H12C 0.9600 .
C13 N3 1.341(5) .
C13 C14 1.382(6) .
C13 H13 0.9300 .
C14 C15 1.358(7) .
C14 H14 0.9300 .
C15 C16 1.367(6) .
C15 H15 0.9300 .
C16 C17 1.389(5) .
C16 H16 0.9300 .
C17 N3 1.328(5) .
C17 C18 1.527(5) .
C18 O3 1.385(4) .
C18 O4 1.414(4) .
C18 C19 1.526(5) .
C19 N4 1.331(5) .
C19 C20 1.380(5) .
C20 C21 1.371(6) .
C20 H20 0.9300 .
C21 C22 1.367(7) .
C21 H21 0.9300 .
C22 C23 1.363(6) .
C22 H22 0.9300 .
C23 N4 1.346(5) .
C23 H23 0.9300 .
N1 Cd1 2.291(3) .
N2 Cd2 2.376(3) .
N3 Cd1 2.345(3) .
N4 Cd2 2.373(3) .
N94 N95 1.146(6) .
N95 N96 1.156(5) .
N96 Cd2 2.211(4) .
N97 N98 1.133(5) .
N98 N99 1.170(5) .
N99 Cd1 2.269(3) .
N99 Cd2 2.322(3) 3_566
O1 Cd2 2.285(2) .
O1 Cd1 2.367(2) .
O3 Cd1 2.242(2) .
O3 Cd1 2.319(2) 3_566
O3 Cd2 2.393(2) .
O4 H4A 0.8200 .
Cd2 N99 2.322(3) 3_566
Cd1 O3 2.319(2) 3_566
